data_4071863
loop_
_publ_author_name
'Tanabe, Makoto'
'Ishikawa, Naoko'
'Hanzawa, Masaya'
'Osakada, Kohtaro'

_publ_section_title
;
 Mono- and Dinuclear Germapalladacycles Obtained via the Ge&#x2212;Ge Bond
 Forming Reactions Promoted by Palladium Complexes
;
_journal_issue 19
_journal_name_full Organometallics
_journal_page_first 5152
_journal_paper_doi 10.1021/om8004349
_journal_volume 27
_journal_year 2008
_chemical_formula_moiety 'C30 H38 Ge2 P2 Pd '
_chemical_formula_sum 'C30 H38 Ge2 P2 Pd'
_chemical_formula_weight 712.16
_space_group_IT_number 14
_symmetry_cell_setting monoclinic
_symmetry_Int_Tables_number 14
_symmetry_space_group_name_Hall '-P 2yn'
_symmetry_space_group_name_H-M 'P 1 21/n 1'
_cell_angle_alpha 90.0000
_cell_angle_beta 105.616(3)
_cell_angle_gamma 90.0000
_cell_formula_units_Z 4
_cell_length_a 12.063(3)
_cell_length_b 19.635(4)
_cell_length_c 13.470(3)
_cell_measurement_reflns_used 8580
_cell_measurement_temperature 113.1
_cell_measurement_theta_max 27.5
_cell_measurement_theta_min 3.1
_cell_volume 3072.7(12)
_computing_cell_refinement CrystalClear
_computing_data_collection CrystalClear
_computing_data_reduction CrystalStructure
_computing_publication_material 'CrystalStructure 3.7.0'
_computing_structure_refinement CRYSTALS
_computing_structure_solution SIR97
_diffrn_detector_area_resol_mean 7.31
_diffrn_measured_fraction_theta_full 0.992
_diffrn_measured_fraction_theta_max 0.992
_diffrn_measurement_device_type 'Rigaku Saturn'
_diffrn_measurement_method \w
_diffrn_radiation_type 'Mo K\a'
_diffrn_radiation_wavelength 0.71070
_diffrn_reflns_av_R_equivalents 0.023
_diffrn_reflns_limit_h_max 15
_diffrn_reflns_limit_h_min -15
_diffrn_reflns_limit_k_max 19
_diffrn_reflns_limit_k_min -25
_diffrn_reflns_limit_l_max 17
_diffrn_reflns_limit_l_min -15
_diffrn_reflns_number 22547
_diffrn_reflns_theta_full 27.48
_diffrn_reflns_theta_max 27.48
_exptl_absorpt_coefficient_mu 2.643
_exptl_absorpt_correction_T_max 0.673
_exptl_absorpt_correction_T_min 0.483
_exptl_absorpt_correction_type multi-scan
_exptl_absorpt_process_details 'Jacobson, R. (1998) Private communication'
_exptl_crystal_colour colorless
_exptl_crystal_density_diffrn 1.539
_exptl_crystal_density_method 'not measured'
_exptl_crystal_description prism
_exptl_crystal_F_000 1432.00
_exptl_crystal_size_max 0.35
_exptl_crystal_size_mid 0.20
_exptl_crystal_size_min 0.15
_refine_diff_density_max 1.83
_refine_diff_density_min -0.61
_refine_ls_extinction_method none
_refine_ls_goodness_of_fit_ref 1.004
_refine_ls_hydrogen_treatment mixed
_refine_ls_number_parameters 360
_refine_ls_number_reflns 6017
_refine_ls_R_factor_gt 0.0309
_refine_ls_shift/su_max 0.0000
_refine_ls_structure_factor_coef Fsqd
_refine_ls_weighting_details 'w = 1/[0.0008Fo^2^ + 1.0000\s(Fo^2^)]/(4Fo^2^)'
_refine_ls_weighting_scheme calc
_refine_ls_wR_factor_ref 0.0850
_reflns_number_gt 5994
_reflns_number_total 7000
_reflns_threshold_expression F^2^>2.0\s(F^2^)
_cod_data_source_file om8004349_si_001.cif
_cod_data_source_block '__complex2'
_cod_original_cell_volume 3072.8(11)
_cod_original_formula_sum 'C30 H38 Ge2 P2 Pd '
_cod_database_code 4071863

loop_
_symmetry_equiv_pos_site_id
_symmetry_equiv_pos_as_xyz
1 +X,+Y,+Z
2 1/2-X,1/2+Y,1/2-Z
3 -X,-Y,-Z
4 1/2+X,1/2-Y,1/2+Z

loop_
_atom_site_label
_atom_site_type_symbol
_atom_site_fract_x
_atom_site_fract_y
_atom_site_fract_z
_atom_site_U_iso_or_equiv
_atom_site_adp_type
_atom_site_occupancy
_atom_site_symmetry_multiplicity
_atom_site_calc_flag
_atom_site_refinement_flags
Pd1 Pd 0.67133(2) 0.161510(10) 0.418570(10) 0.01927(5) Uani 1.00 1 d .
Ge1 Ge 0.50586(2) 0.216210(10) 0.30312(2) 0.02256(7) Uani 1.00 1 d .
Ge2 Ge 0.75235(3) 0.18385(2) 0.27529(2) 0.02505(7) Uani 1.00 1 d .
P1 P 0.83021(6) 0.10763(3) 0.52303(5) 0.02305(16) Uani 1.00 1 d .
P2 P 0.58604(6) 0.14373(4) 0.55113(5) 0.02432(17) Uani 1.00 1 d .
C1 C 0.4080(2) 0.15190(13) 0.2050(2) 0.0252(6) Uani 1.00 1 d .
C2 C 0.3266(2) 0.17592(16) 0.1179(2) 0.0353(8) Uani 1.00 1 d .
C3 C 0.2581(2) 0.13171(19) 0.0472(2) 0.0453(9) Uani 1.00 1 d .
C4 C 0.2686(2) 0.06227(18) 0.0630(2) 0.0437(9) Uani 1.00 1 d .
C5 C 0.3491(3) 0.03737(17) 0.1498(2) 0.0452(9) Uani 1.00 1 d .
C6 C 0.4175(2) 0.08220(16) 0.2191(2) 0.0369(8) Uani 1.00 1 d .
C7 C 0.4007(2) 0.26700(13) 0.3660(2) 0.0265(6) Uani 1.00 1 d .
C8 C 0.4330(2) 0.33179(14) 0.4077(2) 0.0336(7) Uani 1.00 1 d .
C9 C 0.3664(3) 0.36784(17) 0.4581(2) 0.0428(9) Uani 1.00 1 d .
C10 C 0.2653(3) 0.34110(19) 0.4682(2) 0.0490(10) Uani 1.00 1 d .
C11 C 0.2289(3) 0.2775(2) 0.4265(2) 0.0484(10) Uani 1.00 1 d .
C12 C 0.2966(2) 0.24128(17) 0.3759(2) 0.0335(7) Uani 1.00 1 d .
C13 C 0.8181(2) 0.27620(13) 0.2899(2) 0.0298(7) Uani 1.00 1 d .
C14 C 0.9001(2) 0.29619(16) 0.3768(2) 0.0426(9) Uani 1.00 1 d .
C15 C 0.9405(3) 0.36347(18) 0.3905(3) 0.0532(11) Uani 1.00 1 d .
C16 C 0.8956(3) 0.41148(17) 0.3178(3) 0.0544(11) Uani 1.00 1 d .
C17 C 0.8130(3) 0.39298(18) 0.2297(3) 0.0521(11) Uani 1.00 1 d .
C18 C 0.7751(2) 0.32621(18) 0.2148(2) 0.0433(9) Uani 1.00 1 d .
C19 C 0.8712(2) 0.12089(12) 0.2517(2) 0.0241(6) Uani 1.00 1 d .
C20 C 0.8412(2) 0.05325(14) 0.2241(2) 0.0324(7) Uani 1.00 1 d .
C21 C 0.9187(2) 0.00909(14) 0.1978(2) 0.0362(8) Uani 1.00 1 d .
C22 C 1.0266(2) 0.03166(14) 0.1963(2) 0.0340(7) Uani 1.00 1 d .
C23 C 1.0579(2) 0.09802(14) 0.2255(2) 0.0319(7) Uani 1.00 1 d .
C24 C 0.9817(2) 0.14153(13) 0.2535(2) 0.0273(6) Uani 1.00 1 d .
C25 C 0.9792(2) 0.13326(14) 0.5424(2) 0.0331(7) Uani 1.00 1 d .
C26 C 0.8368(2) 0.01642(13) 0.4989(2) 0.0341(7) Uani 1.00 1 d .
C27 C 0.5557(2) 0.21581(13) 0.6248(2) 0.0320(7) Uani 1.00 1 d .
C28 C 0.4530(2) 0.09485(16) 0.5242(2) 0.0395(8) Uani 1.00 1 d .
C29 C 0.8117(2) 0.11073(13) 0.6534(2) 0.0316(7) Uani 1.00 1 d .
C30 C 0.6882(2) 0.09284(14) 0.6509(2) 0.0342(8) Uani 1.00 1 d .
H1 H 0.5276(19) 0.2783(10) 0.2326(17) -0.001(5) Uiso 1.00 1 c .
H2 H 0.651(2) 0.1768(12) 0.1542(19) 0.013(6) Uiso 1.00 1 c .
H3 H 0.3173 0.2236 0.1073 0.041 Uiso 1.00 1 c R
H4 H 0.2037 0.1488 -0.0123 0.050 Uiso 1.00 1 c R
H5 H 0.2224 0.0316 0.0145 0.052 Uiso 1.00 1 c R
H6 H 0.3570 -0.0103 0.1613 0.055 Uiso 1.00 1 c R
H7 H 0.4719 0.0648 0.2784 0.043 Uiso 1.00 1 c R
H8 H 0.5021 0.3515 0.4001 0.038 Uiso 1.00 1 c R
H9 H 0.3911 0.4113 0.4866 0.048 Uiso 1.00 1 c R
H10 H 0.2198 0.3660 0.5033 0.058 Uiso 1.00 1 c R
H11 H 0.1585 0.2586 0.4325 0.059 Uiso 1.00 1 c R
H12 H 0.2716 0.1979 0.3471 0.039 Uiso 1.00 1 c R
H13 H 0.9310 0.2634 0.4288 0.050 Uiso 1.00 1 c R
H14 H 0.9980 0.3761 0.4510 0.064 Uiso 1.00 1 c R
H15 H 0.9218 0.4573 0.3266 0.070 Uiso 1.00 1 c R
H16 H 0.7816 0.4264 0.1788 0.067 Uiso 1.00 1 c R
H17 H 0.7195 0.3142 0.1528 0.055 Uiso 1.00 1 c R
H18 H 0.7662 0.0378 0.2228 0.039 Uiso 1.00 1 c R
H19 H 0.8972 -0.0368 0.1802 0.043 Uiso 1.00 1 c R
H20 H 1.0790 0.0018 0.1767 0.041 Uiso 1.00 1 c R
H21 H 1.1325 0.1139 0.2261 0.039 Uiso 1.00 1 c R
H22 H 1.0047 0.1868 0.2739 0.033 Uiso 1.00 1 c R
H23 H 1.0094 0.1110 0.4927 0.038 Uiso 1.00 1 c R
H24 H 1.0233 0.1210 0.6097 0.038 Uiso 1.00 1 c R
H25 H 0.9828 0.1812 0.5340 0.038 Uiso 1.00 1 c R
H26 H 0.7984 -0.0077 0.5411 0.041 Uiso 1.00 1 c R
H27 H 0.9149 0.0022 0.5146 0.042 Uiso 1.00 1 c R
H28 H 0.8002 0.0073 0.4284 0.041 Uiso 1.00 1 c R
H29 H 0.6201 0.2238 0.6822 0.040 Uiso 1.00 1 c R
H30 H 0.4900 0.2059 0.6485 0.040 Uiso 1.00 1 c R
H31 H 0.5412 0.2552 0.5823 0.040 Uiso 1.00 1 c R
H32 H 0.3894 0.1250 0.5024 0.049 Uiso 1.00 1 c R
H33 H 0.4481 0.0715 0.5846 0.049 Uiso 1.00 1 c R
H34 H 0.4520 0.0628 0.4711 0.049 Uiso 1.00 1 c R
H35 H 0.8625 0.0791 0.6961 0.036 Uiso 1.00 1 c R
H36 H 0.8285 0.1553 0.6807 0.036 Uiso 1.00 1 c R
H37 H 0.6755 0.1020 0.7162 0.042 Uiso 1.00 1 c R
H38 H 0.6758 0.0458 0.6352 0.042 Uiso 1.00 1 c R

loop_
_atom_site_aniso_label
_atom_site_aniso_U_11
_atom_site_aniso_U_22
_atom_site_aniso_U_33
_atom_site_aniso_U_12
_atom_site_aniso_U_13
_atom_site_aniso_U_23
Pd1 0.01965(11) 0.02153(12) 0.01563(11) 0.00161(6) 0.00301(8) 0.00194(6)
Ge1 0.01967(14) 0.02558(14) 0.02093(14) 0.00266(11) 0.00288(11) 0.00356(10)
Ge2 0.02239(14) 0.03206(17) 0.02134(14) 0.00249(12) 0.00697(12) 0.00517(11)
P1 0.0259(3) 0.0201(3) 0.0195(3) 0.0041(2) -0.0003(2) -0.0003(2)
P2 0.0324(3) 0.0218(3) 0.0208(3) -0.0001(2) 0.0107(2) 0.0008(2)
C1 0.0233(13) 0.0315(14) 0.0212(13) 0.0024(10) 0.0067(10) 0.0007(10)
C2 0.0330(16) 0.0357(15) 0.0329(16) 0.0057(12) 0.0014(13) 0.0023(12)
C3 0.0345(17) 0.059(2) 0.0327(17) -0.0034(15) -0.0078(14) -0.0031(15)
C4 0.046(2) 0.052(2) 0.0316(16) -0.0164(16) 0.0080(14) -0.0118(14)
C5 0.066(2) 0.0339(17) 0.0369(17) -0.0069(16) 0.0158(16) -0.0017(13)
C6 0.0479(18) 0.0343(15) 0.0249(14) 0.0021(14) 0.0036(13) 0.0032(12)
C7 0.0250(13) 0.0306(14) 0.0200(12) 0.0068(11) -0.0007(10) 0.0020(10)
C8 0.0356(16) 0.0322(15) 0.0278(15) 0.0049(12) -0.0007(12) 0.0007(11)
C9 0.055(2) 0.0376(17) 0.0267(15) 0.0166(15) -0.0051(14) -0.0057(12)
C10 0.053(2) 0.061(2) 0.0325(18) 0.0229(18) 0.0094(16) -0.0111(15)
C11 0.0344(18) 0.071(2) 0.0433(19) 0.0081(17) 0.0159(15) -0.0021(17)
C12 0.0266(14) 0.0399(16) 0.0326(15) 0.0012(12) 0.0057(12) -0.0049(12)
C13 0.0262(14) 0.0272(14) 0.0417(16) 0.0072(11) 0.0191(12) 0.0102(11)
C14 0.0430(19) 0.0249(14) 0.059(2) 0.0034(13) 0.0112(16) 0.0080(14)
C15 0.046(2) 0.0331(17) 0.081(2) -0.0019(15) 0.0169(19) -0.0033(18)
C16 0.048(2) 0.0267(16) 0.101(3) 0.0086(15) 0.042(2) 0.0123(18)
C17 0.054(2) 0.0339(17) 0.080(2) 0.0177(16) 0.038(2) 0.0273(18)
C18 0.0366(18) 0.0444(18) 0.056(2) 0.0147(14) 0.0245(16) 0.0221(16)
C19 0.0271(13) 0.0270(13) 0.0189(12) 0.0008(10) 0.0074(10) 0.0031(9)
C20 0.0359(16) 0.0329(15) 0.0290(14) -0.0066(12) 0.0095(12) -0.0000(11)
C21 0.055(2) 0.0243(14) 0.0267(14) 0.0007(13) 0.0071(14) 0.0004(11)
C22 0.0425(17) 0.0323(15) 0.0281(14) 0.0136(13) 0.0109(12) 0.0093(11)
C23 0.0316(15) 0.0344(15) 0.0315(15) 0.0008(12) 0.0118(12) 0.0049(12)
C24 0.0310(14) 0.0236(13) 0.0283(14) -0.0017(11) 0.0095(11) 0.0025(10)
C25 0.0285(15) 0.0300(15) 0.0342(15) 0.0033(11) -0.0028(12) -0.0037(12)
C26 0.0434(18) 0.0233(13) 0.0344(16) 0.0040(12) 0.0084(13) -0.0041(11)
C27 0.0442(18) 0.0283(14) 0.0268(14) 0.0016(12) 0.0151(13) -0.0021(11)
C28 0.0439(18) 0.0348(16) 0.0429(18) -0.0113(14) 0.0172(15) -0.0041(13)
C29 0.0488(18) 0.0238(13) 0.0170(12) 0.0095(12) 0.0000(12) 0.0004(10)
C30 0.058(2) 0.0238(14) 0.0239(13) 0.0076(13) 0.0162(13) 0.0068(11)

loop_
_atom_type_symbol
_atom_type_description
_atom_type_scat_dispersion_real
_atom_type_scat_dispersion_imag
_atom_type_scat_source
C C 0.003 0.002
;
International Tables for Crystallography
(1992, Vol. C, Tables 4.2.6.8 and 6.1.1.4)
;
H H 0.000 0.000
;
International Tables for Crystallography
(1992, Vol. C, Table 6.1.1.4)
;
Ge Ge 0.155 1.800
;
International Tables for Crystallography
(1992, Vol. C, Tables 4.2.6.8 and 6.1.1.4)
;
P P 0.102 0.094
;
International Tables for Crystallography
(1992, Vol. C, Tables 4.2.6.8 and 6.1.1.4)
;
Pd Pd -0.999 1.007
;
International Tables for Crystallography
(1992, Vol. C, Tables 4.2.6.8 and 6.1.1.4)
;

loop_
_geom_angle_atom_site_label_1
_geom_angle_atom_site_label_2
_geom_angle_atom_site_label_3
_geom_angle
Ge1 Pd1 Ge2 81.265(11)
Ge1 Pd1 P1 177.84(2)
Ge1 Pd1 P2 95.822(19)
Ge2 Pd1 P1 96.99(2)
Ge2 Pd1 P2 177.04(2)
P1 Pd1 P2 85.93(2)
Pd1 Ge1 C1 112.74(7)
Pd1 Ge1 C7 117.46(7)
C1 Ge1 C7 105.85(11)
Pd1 Ge2 C13 108.97(10)
Pd1 Ge2 C19 118.56(8)
C13 Ge2 C19 107.53(12)
Pd1 P1 C25 126.03(9)
Pd1 P1 C26 114.21(9)
Pd1 P1 C29 105.91(10)
C25 P1 C26 102.05(14)
C25 P1 C29 102.98(14)
C26 P1 C29 103.05(13)
Pd1 P2 C27 119.97(11)
Pd1 P2 C28 118.47(11)
Pd1 P2 C30 107.08(11)
C27 P2 C28 102.87(16)
C27 P2 C30 102.47(13)
C28 P2 C30 103.82(14)
Ge1 C1 C2 120.4(2)
Ge1 C1 C6 121.92(18)
C2 C1 C6 117.7(2)
C1 C2 C3 121.4(2)
C2 C3 C4 120.0(2)
C3 C4 C5 119.4(2)
C4 C5 C6 119.9(3)
C1 C6 C5 121.6(2)
Ge1 C7 C8 119.2(2)
Ge1 C7 C12 123.9(2)
C8 C7 C12 116.8(2)
C7 C8 C9 121.8(3)
C8 C9 C10 120.3(3)
C9 C10 C11 119.8(3)
C10 C11 C12 119.6(3)
C7 C12 C11 121.6(3)
Ge2 C13 C14 121.9(2)
Ge2 C13 C18 120.8(2)
C14 C13 C18 117.1(2)
C13 C14 C15 121.8(3)
C14 C15 C16 120.0(3)
C15 C16 C17 119.5(3)
C16 C17 C18 120.5(3)
C13 C18 C17 120.9(3)
Ge2 C19 C20 119.2(2)
Ge2 C19 C24 123.24(19)
C20 C19 C24 117.4(2)
C19 C20 C21 121.0(2)
C20 C21 C22 120.4(2)
C21 C22 C23 119.0(3)
C22 C23 C24 120.6(2)
C19 C24 C23 121.5(2)
P1 C29 C30 110.00(17)
P2 C30 C29 110.4(2)
Pd1 Ge1 H1 118.5(7)
C1 Ge1 H1 104.6(7)
C7 Ge1 H1 95.5(8)
Pd1 Ge2 H2 113.2(9)
C13 Ge2 H2 109.0(8)
C19 Ge2 H2 98.9(9)
C1 C2 H3 119.2
C3 C2 H3 119.4
C2 C3 H4 120.4
C4 C3 H4 119.5
C3 C4 H5 120.5
C5 C4 H5 120.1
C4 C5 H6 120.0
C6 C5 H6 120.1
C1 C6 H7 119.0
C5 C6 H7 119.3
C7 C8 H8 118.9
C9 C8 H8 119.2
C8 C9 H9 120.0
C10 C9 H9 119.7
C9 C10 H10 120.1
C11 C10 H10 120.1
C10 C11 H11 120.5
C12 C11 H11 119.9
C7 C12 H12 118.8
C11 C12 H12 119.6
C13 C14 H13 119.0
C15 C14 H13 119.2
C14 C15 H14 120.4
C16 C15 H14 119.6
C15 C16 H15 120.7
C17 C16 H15 119.8
C16 C17 H16 119.7
C18 C17 H16 119.8
C13 C18 H17 119.7
C17 C18 H17 119.4
C19 C20 H18 119.1
C21 C20 H18 119.9
C20 C21 H19 119.9
C22 C21 H19 119.8
C21 C22 H20 120.4
C23 C22 H20 120.6
C22 C23 H21 119.8
C24 C23 H21 119.5
C19 C24 H22 118.8
C23 C24 H22 119.7
P1 C25 H23 108.9
P1 C25 H24 110.1
P1 C25 H25 109.4
H23 C25 H24 109.5
H23 C25 H25 109.5
H24 C25 H25 109.5
P1 C26 H26 109.4
P1 C26 H27 109.6
P1 C26 H28 109.4
H26 C26 H27 109.5
H26 C26 H28 109.5
H27 C26 H28 109.5
P2 C27 H29 109.4
P2 C27 H30 109.4
P2 C27 H31 109.6
H29 C27 H30 109.5
H29 C27 H31 109.5
H30 C27 H31 109.5
P2 C28 H32 109.2
P2 C28 H33 109.8
P2 C28 H34 109.4
H32 C28 H33 109.5
H32 C28 H34 109.5
H33 C28 H34 109.5
P1 C29 H35 109.5
P1 C29 H36 109.5
C30 C29 H35 109.3
C30 C29 H36 109.1
H35 C29 H36 109.5
P2 C30 H37 109.2
P2 C30 H38 109.2
C29 C30 H37 109.6
C29 C30 H38 108.9
H37 C30 H38 109.5

loop_
_geom_bond_atom_site_label_1
_geom_bond_atom_site_label_2
_geom_bond_distance
Pd1 Ge1 2.4259(2)
Pd1 Ge2 2.4266(3)
Pd1 P1 2.3066(6)
Pd1 P2 2.3147(7)
Ge1 C1 1.973(2)
Ge1 C7 1.975(3)
Ge2 C13 1.968(2)
Ge2 C19 1.982(2)
P1 C25 1.817(3)
P1 C26 1.826(2)
P1 C29 1.831(3)
P2 C27 1.822(3)
P2 C28 1.820(3)
P2 C30 1.852(2)
C1 C2 1.394(3)
C1 C6 1.382(4)
C2 C3 1.385(4)
C3 C4 1.380(5)
C4 C5 1.392(4)
C5 C6 1.383(4)
C7 C8 1.403(3)
C7 C12 1.393(4)
C8 C9 1.379(5)
C9 C10 1.368(5)
C10 C11 1.392(5)
C11 C12 1.391(5)
C13 C14 1.371(4)
C13 C18 1.405(4)
C14 C15 1.403(4)
C15 C16 1.363(5)
C16 C17 1.377(5)
C17 C18 1.385(5)
C19 C20 1.400(3)
C19 C24 1.388(4)
C20 C21 1.390(4)
C21 C22 1.380(4)
C22 C23 1.384(4)
C23 C24 1.380(4)
C29 C30 1.521(4)
Ge1 H1 1.61(2)
Ge2 H2 1.76(2)
C2 H3 0.950
C3 H4 0.950
C4 H5 0.950
C5 H6 0.950
C6 H7 0.950
C8 H8 0.950
C9 H9 0.950
C10 H10 0.950
C11 H11 0.950
C12 H12 0.950
C14 H13 0.950
C15 H14 0.950
C16 H15 0.950
C17 H16 0.950
C18 H17 0.950
C20 H18 0.950
C21 H19 0.950
C22 H20 0.950
C23 H21 0.950
C24 H22 0.950
C25 H23 0.950
C25 H24 0.950
C25 H25 0.950
C26 H26 0.950
C26 H27 0.950
C26 H28 0.950
C27 H29 0.950
C27 H30 0.950
C27 H31 0.950
C28 H32 0.950
C28 H33 0.950
C28 H34 0.950
C29 H35 0.950
C29 H36 0.950
C30 H37 0.950
C30 H38 0.950
